data_4088996
loop_
_publ_author_name
'\"Ozg\"un, Thomas'
'Chen, Guo-Qiang'
'Daniliuc, Constantin G.'
'McQuilken, Alison C.'
'Warren, Timothy H.'
'Knitsch, Robert'
'Eckert, Hellmut'
'Kehr, Gerald'
'Erker, Gerhard'

_publ_section_title
;
 Unsaturated Vicinal Frustrated Lewis Pair Formation by Electrocyclic Ring
 Closure and Their Reaction with Nitric Oxide
;
_journal_issue 21
_journal_name_full Organometallics
_journal_page_first 3667
_journal_paper_doi 10.1021/acs.organomet.6b00627
_journal_volume 35
_journal_year 2016
_chemical_formula_sum 'C51 H50 B F10 P'
_chemical_formula_weight 894.69
_space_group_crystal_system monoclinic
_space_group_IT_number 14
_space_group_name_Hall '-P 2yn'
_space_group_name_H-M_alt 'P 1 21/n 1'
_atom_sites_solution_hydrogens geom
_cell_angle_alpha 90
_cell_angle_beta 108.8030(10)
_cell_angle_gamma 90
_cell_formula_units_Z 4
_cell_length_a 14.4106(7)
_cell_length_b 21.7070(9)
_cell_length_c 14.5170(5)
_cell_measurement_reflns_used 9539
_cell_measurement_temperature 100.(2)
_cell_measurement_theta_max 26.3899
_cell_measurement_theta_min 2.3912
_cell_volume 4298.7(3)
_computing_cell_refinement 'SAINT V8.34A (Bruker AXS Inc., 2013)'
_computing_data_collection
;
APEX2 v.2014.1-1 (Bruker AXS Inc., 2014)

;
_computing_data_reduction 'SAINT V8.34A (Bruker AXS Inc., 2013)'
_computing_molecular_graphics 'XP (Sheldrick, 2014)'
_computing_publication_material 'SHELXL-2014 (Sheldrick, 2014)'
_computing_structure_refinement 'SHELXL-2014/7 (Sheldrick, 2014)'
_computing_structure_solution 'SHELXL-2014 (Sheldrick, 2014)'
_diffrn_ambient_temperature 100.(2)
_diffrn_detector_area_resol_mean 10.4167
_diffrn_measured_fraction_theta_full 0.999
_diffrn_measured_fraction_theta_max 0.999
_diffrn_measurement_device_type 'Bruker D8 Venture PHOTON 100 CMOS'
_diffrn_measurement_method 'omega and phi scans'
_diffrn_radiation_monochromator 'MX mirror'
_diffrn_radiation_type 'Mo K\a'
_diffrn_radiation_wavelength 0.71073
_diffrn_reflns_av_R_equivalents 0.1095
_diffrn_reflns_av_unetI/netI 0.0665
_diffrn_reflns_limit_h_max 17
_diffrn_reflns_limit_h_min -17
_diffrn_reflns_limit_k_max 26
_diffrn_reflns_limit_k_min -26
_diffrn_reflns_limit_l_max 17
_diffrn_reflns_limit_l_min -16
_diffrn_reflns_number 48383
_diffrn_reflns_theta_full 25.35
_diffrn_reflns_theta_max 25.35
_diffrn_reflns_theta_min 2.39
_diffrn_source 'Mo ImS'
_diffrn_source_type 'micro focus tube'
_exptl_absorpt_coefficient_mu 0.144
_exptl_absorpt_correction_T_max 0.99
_exptl_absorpt_correction_T_min 0.94
_exptl_absorpt_correction_type multi-scan
_exptl_absorpt_process_details
;
Bruker AXS (2014). SADABS, Version 2014/2, Bruker AXS Inc., Madison, Wisconsin,
USA.
;
_exptl_crystal_colour colourless
_exptl_crystal_density_diffrn 1.382
_exptl_crystal_density_method 'not measured'
_exptl_crystal_description prism
_exptl_crystal_F_000 1864
_exptl_crystal_size_max 0.120
_exptl_crystal_size_mid 0.100
_exptl_crystal_size_min 0.050
_refine_diff_density_max 0.256
_refine_diff_density_min -0.255
_refine_ls_extinction_method none
_refine_ls_goodness_of_fit_ref 1.027
_refine_ls_hydrogen_treatment constr
_refine_ls_matrix_type full
_refine_ls_number_parameters 620
_refine_ls_number_reflns 7874
_refine_ls_number_restraints 115
_refine_ls_restrained_S_all 1.023
_refine_ls_R_factor_all 0.0925
_refine_ls_R_factor_gt 0.0500
_refine_ls_shift/su_max 0.001
_refine_ls_shift/su_mean 0.000
_refine_ls_structure_factor_coef Fsqd
_refine_ls_weighting_details 'w=1/[\s^2^(Fo^2^)+(0.0306P)^2^+3.4824P] where P=(Fo^2^+2Fc^2^)/3'
_refine_ls_weighting_scheme calc
_refine_ls_wR_factor_gt 0.0892
_refine_ls_wR_factor_ref 0.1032
_reflns_number_gt 5407
_reflns_number_total 7874
_reflns_threshold_expression 'I > 2\s(I)'
_cod_data_source_file om6b00627_si_002.cif
_cod_data_source_block erk7838
_cod_database_code 4088996

loop_
_space_group_symop_operation_xyz
'x, y, z'
'-x+1/2, y+1/2, -z+1/2'
'-x, -y, -z'
'x-1/2, -y-1/2, z-1/2'

loop_
_atom_site_type_symbol
_atom_site_label
_atom_site_fract_x
_atom_site_fract_y
_atom_site_fract_z
_atom_site_U_iso_or_equiv
_atom_site_adp_type
_atom_site_calc_flag
_atom_site_refinement_flags_adp
_atom_site_refinement_flags_occupancy
_atom_site_refinement_flags_posn
_atom_site_occupancy
_atom_site_disorder_assembly
_atom_site_disorder_group
B B1 0.5562(2) 0.30294(13) 0.39326(19) 0.0131(6) Uani d . . . 1.0 . .
C C1 0.49448(18) 0.39058(11) 0.28393(16) 0.0121(5) Uani d . . . 1.0 . .
P P1 0.61843(5) 0.36244(3) 0.30491(4) 0.01242(15) Uani d . . . 1.0 . .
C C2 0.45985(19) 0.34188(11) 0.33619(16) 0.0122(5) Uani d . . . 1.0 . .
C C3 0.36521(19) 0.33870(11) 0.32760(16) 0.0146(6) Uani d . . . 1.0 . .
H H3 0.3413 0.3039 0.3527 0.018 Uiso calc U . R 1.0 . .
C C4 0.29531(18) 0.38963(11) 0.27847(17) 0.0150(6) Uani d . . . 1.0 . .
H H4 0.3015 0.4219 0.3292 0.018 Uiso calc U . R 1.0 . .
C C5 0.32469(19) 0.42120(11) 0.19585(16) 0.0142(6) Uani d . . . 1.0 . .
H H5 0.2963 0.4637 0.1879 0.017 Uiso calc U . R 1.0 . .
C C6 0.2865(2) 0.38963(12) 0.09585(17) 0.0200(6) Uani d . . . 1.0 . .
H H6A 0.318 0.3488 0.099 0.024 Uiso calc U . R 1.0 . .
H H6B 0.2149 0.3833 0.0778 0.024 Uiso calc U . R 1.0 . .
C C7 0.3092(2) 0.42939(14) 0.01907(18) 0.0259(7) Uani d . . . 1.0 . .
H H7A 0.2862 0.4078 -0.0444 0.031 Uiso calc U . R 1.0 . .
H H7B 0.2725 0.4686 0.0123 0.031 Uiso calc U . R 1.0 . .
C C8 0.4178(2) 0.44360(13) 0.04374(17) 0.0233(7) Uani d . . . 1.0 . .
H H8A 0.427 0.4739 -0.0036 0.028 Uiso calc U . R 1.0 . .
H H8B 0.4531 0.4055 0.0378 0.028 Uiso calc U . R 1.0 . .
C C9 0.4619(2) 0.46953(12) 0.14727(17) 0.0194(6) Uani d . . . 1.0 . .
H H9A 0.5342 0.4717 0.1649 0.023 Uiso calc U . R 1.0 . .
H H9B 0.4368 0.5117 0.1503 0.023 Uiso calc U . R 1.0 . .
C C10 0.43420(19) 0.42812(11) 0.21741(16) 0.0136(6) Uani d . . . 1.0 . .
C C51 0.18897(19) 0.37012(11) 0.24452(16) 0.0142(6) Uani d . . . 1.0 . .
C C52 0.1609(2) 0.30944(12) 0.22006(17) 0.0181(6) Uani d . . . 1.0 . .
H H52 0.2099 0.2791 0.2252 0.022 Uiso calc U . R 1.0 . .
C C53 0.0634(2) 0.29217(12) 0.18847(17) 0.0212(6) Uani d . . . 1.0 . .
H H53 0.0461 0.2504 0.1723 0.025 Uiso calc U . R 1.0 . .
C C54 -0.0089(2) 0.33566(12) 0.18043(18) 0.0208(6) Uani d . . . 1.0 . .
H H54 -0.0759 0.3239 0.1593 0.025 Uiso calc U . R 1.0 . .
C C55 0.0172(2) 0.39679(13) 0.20351(18) 0.0212(6) Uani d . . . 1.0 . .
H H55 -0.032 0.427 0.1975 0.025 Uiso calc U . R 1.0 . .
C C56 0.11519(19) 0.41358(12) 0.23523(17) 0.0179(6) Uani d . . . 1.0 . .
H H56 0.1324 0.4554 0.2509 0.021 Uiso calc U . R 1.0 . .
C C21 0.63795(19) 0.35682(11) 0.18557(16) 0.0155(6) Uani d . . . 1.0 . .
C C22 0.58575(19) 0.31081(11) 0.12105(17) 0.0161(6) Uani d . . . 1.0 . .
C C23 0.6005(2) 0.30424(12) 0.03112(18) 0.0211(6) Uani d . . . 1.0 . .
H H23 0.5653 0.2731 -0.012 0.025 Uiso calc U . R 1.0 . .
C C24 0.6642(2) 0.34111(12) 0.00206(18) 0.0214(6) Uani d . . . 1.0 . .
C C25 0.7110(2) 0.38812(12) 0.06460(18) 0.0206(6) Uani d . . . 1.0 . .
H H25 0.7535 0.4148 0.0451 0.025 Uiso calc U . R 1.0 . .
C C26 0.69846(19) 0.39790(11) 0.15467(17) 0.0163(6) Uani d . . . 1.0 . .
C C27 0.5102(2) 0.26919(12) 0.13944(17) 0.0186(6) Uani d . . . 1.0 . .
H H27A 0.4474 0.2747 0.0877 0.028 Uiso calc U . R 1.0 . .
H H27B 0.5027 0.2795 0.2024 0.028 Uiso calc U . R 1.0 . .
H H27C 0.5314 0.2262 0.1402 0.028 Uiso calc U . R 1.0 . .
C C28 0.6800(2) 0.33199(14) -0.09472(19) 0.0331(8) Uani d . . . 1.0 . .
H H28A 0.7443 0.313 -0.0845 0.05 Uiso calc U . R 1.0 . .
H H28B 0.6774 0.372 -0.1269 0.05 Uiso calc U . R 1.0 . .
H H28C 0.6286 0.305 -0.1357 0.05 Uiso calc U . R 1.0 . .
C C29 0.7493(2) 0.45451(12) 0.20995(18) 0.0203(6) Uani d . . . 1.0 . .
H H29A 0.8101 0.4421 0.2601 0.031 Uiso calc U . R 1.0 . .
H H29B 0.706 0.4748 0.2407 0.031 Uiso calc U . R 1.0 . .
H H29C 0.7645 0.4832 0.1647 0.031 Uiso calc U . R 1.0 . .
C C11 0.72271(18) 0.40323(11) 0.38824(16) 0.0131(5) Uani d . . . 1.0 . .
C C12 0.81460(19) 0.37345(11) 0.41069(17) 0.0152(6) Uani d . . . 1.0 . .
C C13 0.89455(19) 0.39793(12) 0.48338(17) 0.0187(6) Uani d . . . 1.0 . .
H H13 0.9564 0.3782 0.4977 0.022 Uiso calc U . R 1.0 . .
C C14 0.8871(2) 0.45016(12) 0.53563(17) 0.0184(6) Uani d . . . 1.0 . .
C C15 0.7966(2) 0.47919(12) 0.51173(17) 0.0180(6) Uani d . . . 1.0 . .
H H15 0.7907 0.5153 0.5463 0.022 Uiso calc U . R 1.0 . .
C C16 0.71411(19) 0.45735(11) 0.43881(17) 0.0148(6) Uani d . . . 1.0 . .
C C17 0.83325(19) 0.31739(12) 0.35774(18) 0.0198(6) Uani d . . . 1.0 . .
H H17A 0.8468 0.3303 0.2986 0.03 Uiso calc U . R 1.0 . .
H H17B 0.7753 0.2907 0.3401 0.03 Uiso calc U . R 1.0 . .
H H17C 0.8898 0.2948 0.4001 0.03 Uiso calc U . R 1.0 . .
C C18 0.9744(2) 0.47459(13) 0.61541(18) 0.0266(7) Uani d . . . 1.0 . .
H H18A 0.9699 0.4622 0.6787 0.04 Uiso calc U . R 1.0 . .
H H18B 0.9756 0.5196 0.6116 0.04 Uiso calc U . R 1.0 . .
H H18C 1.0346 0.4578 0.6078 0.04 Uiso calc U . R 1.0 . .
C C19 0.6211(2) 0.49448(11) 0.41612(18) 0.0200(6) Uani d . . . 1.0 . .
H H19A 0.6331 0.5313 0.4574 0.03 Uiso calc U . R 1.0 . .
H H19B 0.5698 0.4694 0.4287 0.03 Uiso calc U . R 1.0 . .
H H19C 0.5998 0.5069 0.3476 0.03 Uiso calc U . R 1.0 . .
C C41 0.55126(18) 0.22861(11) 0.38782(16) 0.0134(5) Uani d . . . 1.0 . .
C C42 0.48817(19) 0.19866(11) 0.42816(16) 0.0159(6) Uani d . . . 1.0 . .
F F42 0.43481(11) 0.23261(6) 0.47143(9) 0.0193(3) Uani d . . . 1.0 . .
C C43 0.4760(2) 0.13557(12) 0.42815(17) 0.0190(6) Uani d . . . 1.0 . .
F F43 0.41240(12) 0.10957(7) 0.46695(10) 0.0271(4) Uani d . . . 1.0 . .
C C44 0.5284(2) 0.09888(12) 0.38501(18) 0.0227(7) Uani d . . . 1.0 . .
F F44 0.51672(13) 0.03730(7) 0.38252(11) 0.0334(4) Uani d . . . 1.0 . .
C C45 0.5910(2) 0.12590(12) 0.34359(17) 0.0187(6) Uani d . . . 1.0 . .
F F45 0.64214(12) 0.09056(7) 0.30035(11) 0.0284(4) Uani d . . . 1.0 . .
C C46 0.60253(19) 0.18889(12) 0.34693(17) 0.0168(6) Uani d . . . 1.0 . .
F F46 0.66786(11) 0.21183(7) 0.30640(10) 0.0231(4) Uani d . . . 1.0 . .
C C31 0.61529(19) 0.32805(11) 0.50179(16) 0.0132(6) Uani d . . . 1.0 . .
C C32 0.71045(19) 0.30877(11) 0.55096(17) 0.0137(6) Uani d . . . 1.0 . .
F F32 0.75124(11) 0.26444(6) 0.51060(9) 0.0198(3) Uani d . . . 1.0 . .
C C33 0.76901(19) 0.33343(11) 0.63763(17) 0.0157(6) Uani d . . . 1.0 . .
F F33 0.86172(11) 0.31415(7) 0.67933(10) 0.0259(4) Uani d . . . 1.0 . .
C C34 0.7325(2) 0.37963(11) 0.68081(16) 0.0165(6) Uani d . . . 1.0 . .
F F34 0.78959(11) 0.40640(7) 0.76327(10) 0.0264(4) Uani d . . . 1.0 . .
C C35 0.6376(2) 0.39871(11) 0.63881(16) 0.0159(6) Uani d . . . 1.0 . .
F F35 0.60080(11) 0.44353(7) 0.68100(10) 0.0273(4) Uani d . . . 1.0 . .
C C36 0.58106(18) 0.37293(11) 0.55137(17) 0.0140(6) Uani d . . . 1.0 . .
F F36 0.48932(11) 0.39543(7) 0.51541(10) 0.0219(4) Uani d . . . 1.0 . .
C C61 0.8970(8) 0.1360(4) 0.3121(5) 0.042(2) Uani d U P D 0.627(6) A 1
H H61A 0.9656 0.1439 0.3501 0.062 Uiso calc U P R 0.627(6) A 1
H H61B 0.8541 0.1596 0.3394 0.062 Uiso calc U P R 0.627(6) A 1
H H61C 0.8831 0.0919 0.3146 0.062 Uiso calc U P R 0.627(6) A 1
C C62 0.8788(4) 0.1551(3) 0.2078(4) 0.0397(16) Uani d U P D 0.627(6) A 1
H H62A 0.8949 0.1994 0.2063 0.048 Uiso calc U P R 0.627(6) A 1
H H62B 0.9237 0.1317 0.1815 0.048 Uiso calc U P R 0.627(6) A 1
C C63 0.7766(4) 0.1450(3) 0.1435(4) 0.0321(15) Uani d U P D 0.627(6) A 1
H H63A 0.7318 0.1664 0.1722 0.039 Uiso calc U P R 0.627(6) A 1
H H63B 0.7621 0.1004 0.1426 0.039 Uiso calc U P R 0.627(6) A 1
C C64 0.7544(4) 0.1668(2) 0.0393(4) 0.0268(14) Uani d U P D 0.627(6) A 1
H H64A 0.799 0.146 0.0096 0.032 Uiso calc U P R 0.627(6) A 1
H H64B 0.766 0.2117 0.0388 0.032 Uiso calc U P R 0.627(6) A 1
C C65 0.6488(5) 0.1527(4) -0.0200(6) 0.041(2) Uani d U P D 0.627(6) A 1
H H65A 0.6359 0.1671 -0.0869 0.061 Uiso calc U P R 0.627(6) A 1
H H65B 0.6376 0.1082 -0.0202 0.061 Uiso calc U P R 0.627(6) A 1
H H65C 0.6047 0.1738 0.0089 0.061 Uiso calc U P R 0.627(6) A 1
C C61A 0.9133(14) 0.1184(6) 0.2931(10) 0.045(4) Uani d U P D 0.373(6) A 2
H H61D 0.9444 0.1228 0.3635 0.068 Uiso calc U P R 0.373(6) A 2
H H61E 0.8573 0.0904 0.28 0.068 Uiso calc U P R 0.373(6) A 2
H H61F 0.9609 0.1016 0.2644 0.068 Uiso calc U P R 0.373(6) A 2
C C62A 0.8790(7) 0.1800(5) 0.2493(7) 0.042(3) Uani d U P D 0.373(6) A 2
H H62C 0.9364 0.2078 0.2659 0.051 Uiso calc U P R 0.373(6) A 2
H H62D 0.8332 0.1966 0.2814 0.051 Uiso calc U P R 0.373(6) A 2
C C63A 0.8290(6) 0.1833(4) 0.1413(5) 0.031(2) Uani d U P D 0.373(6) A 2
H H63C 0.8759 0.1691 0.1088 0.037 Uiso calc U P R 0.373(6) A 2
H H63D 0.8142 0.2271 0.1234 0.037 Uiso calc U P R 0.373(6) A 2
C C64A 0.7349(8) 0.1467(5) 0.1001(7) 0.043(3) Uani d U P D 0.373(6) A 2
H H64C 0.7472 0.1031 0.1203 0.051 Uiso calc U P R 0.373(6) A 2
H H64D 0.6847 0.163 0.1268 0.051 Uiso calc U P R 0.373(6) A 2
C C65A 0.6970(10) 0.1503(7) -0.0091(8) 0.042(4) Uani d U P D 0.373(6) A 2
H H65D 0.6364 0.1263 -0.0335 0.063 Uiso calc U P R 0.373(6) A 2
H H65E 0.6837 0.1933 -0.0292 0.063 Uiso calc U P R 0.373(6) A 2
H H65F 0.7462 0.1335 -0.0357 0.063 Uiso calc U P R 0.373(6) A 2

loop_
_atom_site_aniso_label
_atom_site_aniso_U_11
_atom_site_aniso_U_22
_atom_site_aniso_U_33
_atom_site_aniso_U_12
_atom_site_aniso_U_13
_atom_site_aniso_U_23
B1 0.0105(16) 0.0173(15) 0.0127(13) -0.0013(12) 0.0053(12) -0.0001(12)
C1 0.0110(14) 0.0146(13) 0.0116(11) -0.0021(11) 0.0048(10) -0.0016(10)
P1 0.0105(4) 0.0144(3) 0.0125(3) -0.0011(3) 0.0040(3) -0.0013(3)
C2 0.0139(15) 0.0124(12) 0.0106(11) -0.0007(11) 0.0042(10) -0.0025(10)
C3 0.0153(15) 0.0154(13) 0.0135(12) -0.0016(11) 0.0052(11) 0.0011(10)
C4 0.0121(15) 0.0190(14) 0.0146(12) 0.0015(11) 0.0051(11) -0.0021(10)
C5 0.0127(15) 0.0134(13) 0.0160(12) -0.0006(11) 0.0039(11) 0.0008(10)
C6 0.0158(16) 0.0262(15) 0.0165(13) -0.0059(12) 0.0033(11) 0.0012(11)
C7 0.0203(17) 0.0397(18) 0.0142(13) -0.0071(14) 0.0006(12) 0.0078(12)
C8 0.0215(17) 0.0331(16) 0.0160(13) -0.0043(13) 0.0069(12) 0.0063(12)
C9 0.0154(16) 0.0206(14) 0.0223(14) -0.0015(12) 0.0064(11) 0.0054(11)
C10 0.0137(15) 0.0145(13) 0.0129(12) -0.0027(11) 0.0049(11) -0.0048(10)
C51 0.0127(14) 0.0204(14) 0.0099(11) -0.0003(11) 0.0043(10) 0.0027(10)
C52 0.0168(16) 0.0202(14) 0.0185(13) 0.0019(12) 0.0073(11) -0.0009(11)
C53 0.0253(18) 0.0204(14) 0.0172(13) -0.0039(13) 0.0060(12) -0.0010(11)
C54 0.0142(16) 0.0285(16) 0.0201(13) -0.0050(13) 0.0061(11) 0.0005(12)
C55 0.0132(16) 0.0263(16) 0.0229(14) 0.0060(12) 0.0041(12) 0.0038(12)
C56 0.0160(16) 0.0189(14) 0.0194(13) 0.0004(12) 0.0065(11) 0.0010(11)
C21 0.0145(15) 0.0180(14) 0.0147(12) 0.0032(11) 0.0056(11) 0.0009(10)
C22 0.0124(15) 0.0178(14) 0.0171(12) 0.0005(11) 0.0034(11) -0.0027(11)
C23 0.0219(16) 0.0239(15) 0.0181(13) -0.0025(13) 0.0074(12) -0.0091(11)
C24 0.0189(16) 0.0265(15) 0.0218(13) -0.0020(12) 0.0110(12) -0.0018(12)
C25 0.0197(16) 0.0241(15) 0.0217(13) -0.0045(12) 0.0119(12) 0.0020(12)
C26 0.0145(15) 0.0177(14) 0.0159(12) 0.0007(11) 0.0039(11) 0.0011(11)
C27 0.0211(16) 0.0199(14) 0.0160(12) -0.0044(12) 0.0077(11) -0.0055(11)
C28 0.038(2) 0.0438(19) 0.0236(15) -0.0051(16) 0.0189(14) -0.0044(14)
C29 0.0206(16) 0.0224(15) 0.0197(13) -0.0068(12) 0.0089(12) 0.0015(11)
C11 0.0125(14) 0.0161(13) 0.0115(12) -0.0004(11) 0.0050(10) 0.0028(10)
C12 0.0133(15) 0.0186(14) 0.0147(12) -0.0002(11) 0.0058(11) 0.0028(10)
C13 0.0127(15) 0.0239(15) 0.0198(13) 0.0016(12) 0.0055(11) 0.0073(11)
C14 0.0173(16) 0.0235(14) 0.0147(12) -0.0041(12) 0.0057(11) 0.0032(11)
C15 0.0218(16) 0.0161(14) 0.0166(13) -0.0056(12) 0.0071(12) -0.0024(11)
C16 0.0181(15) 0.0143(13) 0.0141(12) -0.0023(11) 0.0081(11) 0.0019(10)
C17 0.0124(15) 0.0224(15) 0.0241(14) 0.0017(12) 0.0054(11) -0.0013(11)
C18 0.0205(17) 0.0339(17) 0.0214(14) -0.0049(13) 0.0010(12) -0.0039(12)
C19 0.0207(17) 0.0150(14) 0.0246(14) 0.0005(12) 0.0077(12) -0.0051(11)
C41 0.0121(14) 0.0156(13) 0.0090(11) 0.0014(11) -0.0014(10) 0.0004(10)
C42 0.0172(15) 0.0175(14) 0.0109(12) 0.0034(12) 0.0015(11) 0.0012(10)
F42 0.0200(9) 0.0210(8) 0.0193(7) 0.0020(7) 0.0095(6) 0.0027(6)
C43 0.0175(16) 0.0206(14) 0.0144(12) -0.0026(12) -0.0011(11) 0.0045(11)
F43 0.0325(10) 0.0247(9) 0.0230(8) -0.0102(8) 0.0073(7) 0.0040(7)
C44 0.0304(18) 0.0115(14) 0.0195(13) 0.0002(13) -0.0013(12) -0.0015(11)
F44 0.0487(12) 0.0124(8) 0.0338(9) -0.0025(8) 0.0058(8) -0.0009(7)
C45 0.0184(16) 0.0182(14) 0.0158(13) 0.0063(12) 0.0003(11) -0.0061(11)
F45 0.0291(10) 0.0219(8) 0.0303(8) 0.0082(7) 0.0043(7) -0.0099(7)
C46 0.0129(15) 0.0199(14) 0.0148(12) -0.0017(12) 0.0006(11) -0.0017(11)
F46 0.0199(9) 0.0241(8) 0.0290(8) 0.0004(7) 0.0128(7) -0.0045(7)
C31 0.0153(15) 0.0125(13) 0.0137(12) -0.0004(11) 0.0074(11) 0.0024(10)
C32 0.0165(15) 0.0110(13) 0.0158(12) 0.0051(11) 0.0080(11) 0.0000(10)
F32 0.0176(9) 0.0180(8) 0.0217(8) 0.0075(7) 0.0036(6) -0.0032(6)
C33 0.0102(15) 0.0185(14) 0.0174(13) 0.0054(11) 0.0032(11) 0.0039(11)
F33 0.0163(9) 0.0349(9) 0.0205(8) 0.0099(7) -0.0023(7) -0.0031(7)
C34 0.0189(16) 0.0215(14) 0.0081(11) -0.0038(12) 0.0028(11) -0.0023(10)
F34 0.0232(10) 0.0364(9) 0.0153(7) -0.0004(8) 0.0000(7) -0.0088(7)
C35 0.0202(16) 0.0175(14) 0.0127(12) 0.0031(12) 0.0092(11) -0.0025(10)
F35 0.0235(10) 0.0324(9) 0.0252(8) 0.0063(7) 0.0069(7) -0.0131(7)
C36 0.0090(14) 0.0166(13) 0.0162(12) 0.0026(11) 0.0041(10) 0.0033(10)
F36 0.0133(9) 0.0283(9) 0.0221(8) 0.0071(7) 0.0031(6) -0.0069(7)
C61 0.039(5) 0.043(5) 0.041(4) 0.005(3) 0.010(3) -0.007(4)
C62 0.045(3) 0.037(3) 0.039(3) 0.003(3) 0.016(3) -0.012(3)
C63 0.040(4) 0.027(3) 0.038(3) 0.001(3) 0.024(3) -0.003(3)
C64 0.029(3) 0.029(3) 0.030(3) 0.006(2) 0.018(2) 0.001(2)
C65 0.042(5) 0.037(4) 0.046(4) 0.004(4) 0.018(4) -0.010(3)
C61A 0.051(9) 0.038(8) 0.045(7) -0.007(6) 0.015(6) -0.006(6)
C62A 0.038(5) 0.044(5) 0.048(5) -0.004(4) 0.018(4) -0.003(4)
C63A 0.029(5) 0.029(4) 0.037(4) -0.005(4) 0.014(4) 0.005(3)
C64A 0.049(6) 0.043(5) 0.040(5) 0.007(5) 0.019(4) -0.003(5)
C65A 0.050(9) 0.041(6) 0.041(6) 0.000(8) 0.022(7) -0.005(5)

loop_
_atom_type_symbol
_atom_type_description
_atom_type_scat_dispersion_real
_atom_type_scat_dispersion_imag
_atom_type_scat_source
C C 0.0033 0.0016 'International Tables Vol C Tables 4.2.6.8 and 6.1.1.4'
H H 0.0000 0.0000 'International Tables Vol C Tables 4.2.6.8 and 6.1.1.4'
B B 0.0013 0.0007 'International Tables Vol C Tables 4.2.6.8 and 6.1.1.4'
F F 0.0171 0.0103 'International Tables Vol C Tables 4.2.6.8 and 6.1.1.4'
P P 0.1023 0.0942 'International Tables Vol C Tables 4.2.6.8 and 6.1.1.4'

loop_
_geom_angle_atom_site_label_1
_geom_angle_atom_site_label_2
_geom_angle_atom_site_label_3
_geom_angle
C2 B1 C41 118.9(2)
C2 B1 C31 114.8(2)
C41 B1 C31 112.5(2)
C2 B1 P1 80.68(14)
C41 B1 P1 125.19(18)
C31 B1 P1 100.55(16)
C10 C1 C2 123.7(2)
C10 C1 P1 134.10(19)
C2 C1 P1 98.60(16)
C1 P1 C11 120.16(11)
C1 P1 C21 107.67(11)
C11 P1 C21 108.17(11)
C1 P1 B1 74.47(11)
C11 P1 B1 107.52(10)
C21 P1 B1 136.12(11)
C3 C2 C1 119.6(2)
C3 C2 B1 135.2(2)
C1 C2 B1 105.2(2)
C2 C3 C4 120.9(2)
C2 C3 H3 119.6
C4 C3 H3 119.6
C3 C4 C51 113.6(2)
C3 C4 C5 112.4(2)
C51 C4 C5 111.82(19)
C3 C4 H4 106.1
C51 C4 H4 106.1
C5 C4 H4 106.1
C10 C5 C6 105.7(2)
C10 C5 C4 114.16(19)
C6 C5 C4 115.4(2)
C10 C5 H5 107.0
C6 C5 H5 107.0
C4 C5 H5 107.0
C7 C6 C5 110.0(2)
C7 C6 H6A 109.7
C5 C6 H6A 109.7
C7 C6 H6B 109.7
C5 C6 H6B 109.7
H6A C6 H6B 108.2
C8 C7 C6 112.9(2)
C8 C7 H7A 109.0
C6 C7 H7A 109.0
C8 C7 H7B 109.0
C6 C7 H7B 109.0
H7A C7 H7B 107.8
C7 C8 C9 112.0(2)
C7 C8 H8A 109.2
C9 C8 H8A 109.2
C7 C8 H8B 109.2
C9 C8 H8B 109.2
H8A C8 H8B 107.9
C10 C9 C8 109.0(2)
C10 C9 H9A 109.9
C8 C9 H9A 109.9
C10 C9 H9B 109.9
C8 C9 H9B 109.9
H9A C9 H9B 108.3
C1 C10 C9 126.6(2)
C1 C10 C5 118.5(2)
C9 C10 C5 113.9(2)
C52 C51 C56 117.8(2)
C52 C51 C4 122.0(2)
C56 C51 C4 120.2(2)
C53 C52 C51 121.5(3)
C53 C52 H52 119.2
C51 C52 H52 119.2
C52 C53 C54 120.0(2)
C52 C53 H53 120.0
C54 C53 H53 120.0
C53 C54 C55 119.6(3)
C53 C54 H54 120.2
C55 C54 H54 120.2
C56 C55 C54 119.9(3)
C56 C55 H55 120.0
C54 C55 H55 120.0
C55 C56 C51 121.2(2)
C55 C56 H56 119.4
C51 C56 H56 119.4
C22 C21 C26 119.1(2)
C22 C21 P1 117.41(19)
C26 C21 P1 123.41(18)
C23 C22 C21 119.0(2)
C23 C22 C27 116.2(2)
C21 C22 C27 124.7(2)
C24 C23 C22 122.9(2)
C24 C23 H23 118.6
C22 C23 H23 118.6
C23 C24 C25 117.2(2)
C23 C24 C28 121.5(2)
C25 C24 C28 121.3(2)
C24 C25 C26 122.9(2)
C24 C25 H25 118.5
C26 C25 H25 118.5
C25 C26 C21 118.7(2)
C25 C26 C29 115.6(2)
C21 C26 C29 125.6(2)
C22 C27 H27A 109.5
C22 C27 H27B 109.5
H27A C27 H27B 109.5
C22 C27 H27C 109.5
H27A C27 H27C 109.5
H27B C27 H27C 109.5
C24 C28 H28A 109.5
C24 C28 H28B 109.5
H28A C28 H28B 109.5
C24 C28 H28C 109.5
H28A C28 H28C 109.5
H28B C28 H28C 109.5
C26 C29 H29A 109.5
C26 C29 H29B 109.5
H29A C29 H29B 109.5
C26 C29 H29C 109.5
H29A C29 H29C 109.5
H29B C29 H29C 109.5
C16 C11 C12 119.5(2)
C16 C11 P1 123.82(19)
C12 C11 P1 116.15(18)
C13 C12 C11 119.0(2)
C13 C12 C17 117.0(2)
C11 C12 C17 124.0(2)
C14 C13 C12 122.3(2)
C14 C13 H13 118.8
C12 C13 H13 118.8
C15 C14 C13 117.8(2)
C15 C14 C18 121.2(2)
C13 C14 C18 121.0(2)
C14 C15 C16 122.5(2)
C14 C15 H15 118.7
C16 C15 H15 118.7
C15 C16 C11 118.7(2)
C15 C16 C19 117.7(2)
C11 C16 C19 123.5(2)
C12 C17 H17A 109.5
C12 C17 H17B 109.5
H17A C17 H17B 109.5
C12 C17 H17C 109.5
H17A C17 H17C 109.5
H17B C17 H17C 109.5
C14 C18 H18A 109.5
C14 C18 H18B 109.5
H18A C18 H18B 109.5
C14 C18 H18C 109.5
H18A C18 H18C 109.5
H18B C18 H18C 109.5
C16 C19 H19A 109.5
C16 C19 H19B 109.5
H19A C19 H19B 109.5
C16 C19 H19C 109.5
H19A C19 H19C 109.5
H19B C19 H19C 109.5
C46 C41 C42 113.6(2)
C46 C41 B1 128.3(2)
C42 C41 B1 118.1(2)
F42 C42 C43 116.6(2)
F42 C42 C41 119.1(2)
C43 C42 C41 124.3(2)
F43 C43 C44 119.7(2)
F43 C43 C42 121.4(2)
C44 C43 C42 119.0(3)
F44 C44 C45 120.6(2)
F44 C44 C43 120.2(3)
C45 C44 C43 119.2(2)
F45 C45 C44 119.8(2)
F45 C45 C46 120.2(3)
C44 C45 C46 120.0(2)
F46 C46 C45 116.3(2)
F46 C46 C41 119.8(2)
C45 C46 C41 123.9(3)
C32 C31 C36 113.6(2)
C32 C31 B1 121.3(2)
C36 C31 B1 125.0(2)
F32 C32 C33 116.6(2)
F32 C32 C31 119.0(2)
C33 C32 C31 124.4(2)
F33 C33 C34 119.5(2)
F33 C33 C32 121.2(2)
C34 C33 C32 119.2(2)
F34 C34 C35 120.1(2)
F34 C34 C33 120.4(2)
C35 C34 C33 119.5(2)
F35 C35 C34 119.9(2)
F35 C35 C36 120.4(2)
C34 C35 C36 119.6(2)
F36 C36 C35 115.0(2)
F36 C36 C31 121.4(2)
C35 C36 C31 123.6(2)
C62 C61 H61A 109.5
C62 C61 H61B 109.5
H61A C61 H61B 109.5
C62 C61 H61C 109.5
H61A C61 H61C 109.5
H61B C61 H61C 109.5
C63 C62 C61 114.0(6)
C63 C62 H62A 108.8
C61 C62 H62A 108.8
C63 C62 H62B 108.8
C61 C62 H62B 108.8
H62A C62 H62B 107.7
C62 C63 C64 115.4(5)
C62 C63 H63A 108.4
C64 C63 H63A 108.4
C62 C63 H63B 108.4
C64 C63 H63B 108.4
H63A C63 H63B 107.5
C63 C64 C65 110.7(5)
C63 C64 H64A 109.5
C65 C64 H64A 109.5
C63 C64 H64B 109.5
C65 C64 H64B 109.5
H64A C64 H64B 108.1
C64 C65 H65A 109.5
C64 C65 H65B 109.5
H65A C65 H65B 109.5
C64 C65 H65C 109.5
H65A C65 H65C 109.5
H65B C65 H65C 109.5
C62A C61A H61D 109.5
C62A C61A H61E 109.5
H61D C61A H61E 109.5
C62A C61A H61F 109.5
H61D C61A H61F 109.5
H61E C61A H61F 109.5
C61A C62A C63A 118.0(10)
C61A C62A H62C 107.8
C63A C62A H62C 107.8
C61A C62A H62D 107.8
C63A C62A H62D 107.8
H62C C62A H62D 107.1
C62A C63A C64A 116.9(8)
C62A C63A H63C 108.1
C64A C63A H63C 108.1
C62A C63A H63D 108.1
C64A C63A H63D 108.1
H63C C63A H63D 107.3
C65A C64A C63A 111.3(10)
C65A C64A H64C 109.4
C63A C64A H64C 109.4
C65A C64A H64D 109.4
C63A C64A H64D 109.4
H64C C64A H64D 108.0
C64A C65A H65D 109.5
C64A C65A H65E 109.5
H65D C65A H65E 109.5
C64A C65A H65F 109.5
H65D C65A H65F 109.5
H65E C65A H65F 109.5

loop_
_geom_bond_atom_site_label_1
_geom_bond_atom_site_label_2
_geom_bond_distance
B1 C2 1.608(4)
B1 C41 1.616(4)
B1 C31 1.625(3)
B1 P1 2.204(3)
C1 C10 1.345(3)
C1 C2 1.479(3)
C1 P1 1.818(3)
P1 C11 1.826(2)
P1 C21 1.846(2)
C2 C3 1.331(4)
C3 C4 1.511(3)
C3 H3 0.95
C4 C51 1.511(3)
C4 C5 1.554(3)
C4 H4 1.0
C5 C10 1.514(3)
C5 C6 1.538(3)
C5 H5 1.0
C6 C7 1.526(3)
C6 H6A 0.99
C6 H6B 0.99
C7 C8 1.520(4)
C7 H7A 0.99
C7 H7B 0.99
C8 C9 1.538(3)
C8 H8A 0.99
C8 H8B 0.99
C9 C10 1.506(3)
C9 H9A 0.99
C9 H9B 0.99
C51 C52 1.390(3)
C51 C56 1.395(4)
C52 C53 1.381(4)
C52 H52 0.95
C53 C54 1.383(4)
C53 H53 0.95
C54 C55 1.390(4)
C54 H54 0.95
C55 C56 1.385(4)
C55 H55 0.95
C56 H56 0.95
C21 C22 1.409(3)
C21 C26 1.417(4)
C22 C23 1.396(3)
C22 C27 1.503(4)
C23 C24 1.382(4)
C23 H23 0.95
C24 C25 1.388(4)
C24 C28 1.507(4)
C25 C26 1.393(3)
C25 H25 0.95
C26 C29 1.520(3)
C27 H27A 0.98
C27 H27B 0.98
C27 H27C 0.98
C28 H28A 0.98
C28 H28B 0.98
C28 H28C 0.98
C29 H29A 0.98
C29 H29B 0.98
C29 H29C 0.98
C11 C16 1.412(3)
C11 C12 1.414(3)
C12 C13 1.393(3)
C12 C17 1.509(3)
C13 C14 1.387(4)
C13 H13 0.95
C14 C15 1.387(4)
C14 C18 1.505(4)
C15 C16 1.396(3)
C15 H15 0.95
C16 C19 1.507(4)
C17 H17A 0.98
C17 H17B 0.98
C17 H17C 0.98
C18 H18A 0.98
C18 H18B 0.98
C18 H18C 0.98
C19 H19A 0.98
C19 H19B 0.98
C19 H19C 0.98
C41 C46 1.387(4)
C41 C42 1.391(4)
C42 F42 1.357(3)
C42 C43 1.381(4)
C43 F43 1.344(3)
C43 C44 1.380(4)
C44 F44 1.346(3)
C44 C45 1.367(4)
C45 F45 1.350(3)
C45 C46 1.376(4)
C46 F46 1.355(3)
C31 C32 1.391(3)
C31 C36 1.393(3)
C32 F32 1.355(3)
C32 C33 1.377(3)
C33 F33 1.344(3)
C33 C34 1.374(3)
C34 F34 1.346(3)
C34 C35 1.369(4)
C35 F35 1.347(3)
C35 C36 1.386(3)
C36 F36 1.347(3)
C61 C62 1.510(8)
C61 H61A 0.98
C61 H61B 0.98
C61 H61C 0.98
C62 C63 1.484(7)
C62 H62A 0.99
C62 H62B 0.99
C63 C64 1.517(6)
C63 H63A 0.99
C63 H63B 0.99
C64 C65 1.518(7)
C64 H64A 0.99
C64 H64B 0.99
C65 H65A 0.98
C65 H65B 0.98
C65 H65C 0.98
C61A C62A 1.493(11)
C61A H61D 0.98
C61A H61E 0.98
C61A H61F 0.98
C62A C63A 1.502(10)
C62A H62C 0.99
C62A H62D 0.99
C63A C64A 1.518(10)
C63A H63C 0.99
C63A H63D 0.99
C64A C65A 1.503(11)
C64A H64C 0.99
C64A H64D 0.99
C65A H65D 0.98
C65A H65E 0.98
C65A H65F 0.98

loop_
_geom_torsion_atom_site_label_1
_geom_torsion_atom_site_label_2
_geom_torsion_atom_site_label_3
_geom_torsion_atom_site_label_4
_geom_torsion
C10 C1 P1 C11 93.3(3)
C2 C1 P1 C11 -108.65(16)
C10 C1 P1 C21 -31.1(3)
C2 C1 P1 C21 127.04(15)
C10 C1 P1 B1 -165.2(3)
C2 C1 P1 B1 -7.12(14)
C10 C1 C2 C3 -8.7(4)
P1 C1 C2 C3 -169.89(19)
C10 C1 C2 B1 171.0(2)
P1 C1 C2 B1 9.77(19)
C41 B1 C2 C3 46.3(4)
C31 B1 C2 C3 -91.1(3)
P1 B1 C2 C3 171.5(3)
C41 B1 C2 C1 -133.2(2)
C31 B1 C2 C1 89.3(2)
P1 B1 C2 C1 -8.06(16)
C1 C2 C3 C4 -9.7(3)
B1 C2 C3 C4 170.8(2)
C2 C3 C4 C51 160.3(2)
C2 C3 C4 C5 32.1(3)
C3 C4 C5 C10 -37.1(3)
C51 C4 C5 C10 -166.3(2)
C3 C4 C5 C6 85.7(3)
C51 C4 C5 C6 -43.5(3)
C10 C5 C6 C7 -60.0(3)
C4 C5 C6 C7 172.8(2)
C5 C6 C7 C8 56.8(3)
C6 C7 C8 C9 -51.3(3)
C7 C8 C9 C10 50.2(3)
C2 C1 C10 C9 -166.7(2)
P1 C1 C10 C9 -13.1(4)
C2 C1 C10 C5 1.2(3)
P1 C1 C10 C5 154.9(2)
C8 C9 C10 C1 109.5(3)
C8 C9 C10 C5 -58.9(3)
C6 C5 C10 C1 -105.8(2)
C4 C5 C10 C1 22.1(3)
C6 C5 C10 C9 63.7(3)
C4 C5 C10 C9 -168.4(2)
C3 C4 C51 C52 -27.3(3)
C5 C4 C51 C52 101.2(3)
C3 C4 C51 C56 153.8(2)
C5 C4 C51 C56 -77.7(3)
C56 C51 C52 C53 -0.6(4)
C4 C51 C52 C53 -179.6(2)
C51 C52 C53 C54 0.1(4)
C52 C53 C54 C55 0.6(4)
C53 C54 C55 C56 -0.6(4)
C54 C55 C56 C51 0.1(4)
C52 C51 C56 C55 0.5(4)
C4 C51 C56 C55 179.5(2)
C1 P1 C21 C22 -69.4(2)
C11 P1 C21 C22 159.37(19)
B1 P1 C21 C22 16.4(3)
C1 P1 C21 C26 107.5(2)
C11 P1 C21 C26 -23.7(2)
B1 P1 C21 C26 -166.71(19)
C26 C21 C22 C23 4.5(4)
P1 C21 C22 C23 -178.4(2)
C26 C21 C22 C27 -172.4(2)
P1 C21 C22 C27 4.6(3)
C21 C22 C23 C24 -0.2(4)
C27 C22 C23 C24 177.0(3)
C22 C23 C24 C25 -3.0(4)
C22 C23 C24 C28 178.8(3)
C23 C24 C25 C26 2.0(4)
C28 C24 C25 C26 -179.8(3)
C24 C25 C26 C21 2.3(4)
C24 C25 C26 C29 -175.5(3)
C22 C21 C26 C25 -5.5(4)
P1 C21 C26 C25 177.6(2)
C22 C21 C26 C29 172.0(2)
P1 C21 C26 C29 -4.9(4)
C1 P1 C11 C16 -0.7(2)
C21 P1 C11 C16 123.4(2)
B1 P1 C11 C16 -82.5(2)
C1 P1 C11 C12 171.34(17)
C21 P1 C11 C12 -64.6(2)
B1 P1 C11 C12 89.5(2)
C16 C11 C12 C13 0.8(3)
P1 C11 C12 C13 -171.55(18)
C16 C11 C12 C17 -176.7(2)
P1 C11 C12 C17 11.0(3)
C11 C12 C13 C14 0.9(4)
C17 C12 C13 C14 178.5(2)
C12 C13 C14 C15 -1.7(4)
C12 C13 C14 C18 178.5(2)
C13 C14 C15 C16 0.8(4)
C18 C14 C15 C16 -179.4(2)
C14 C15 C16 C11 0.8(4)
C14 C15 C16 C19 -177.1(2)
C12 C11 C16 C15 -1.6(3)
P1 C11 C16 C15 170.14(18)
C12 C11 C16 C19 176.2(2)
P1 C11 C16 C19 -12.1(3)
C2 B1 C41 C46 115.6(3)
C31 B1 C41 C46 -106.1(3)
P1 B1 C41 C46 16.3(4)
C2 B1 C41 C42 -64.1(3)
C31 B1 C41 C42 74.2(3)
P1 B1 C41 C42 -163.46(18)
C46 C41 C42 F42 179.2(2)
B1 C41 C42 F42 -1.0(3)
C46 C41 C42 C43 -0.3(4)
B1 C41 C42 C43 179.5(2)
F42 C42 C43 F43 1.7(3)
C41 C42 C43 F43 -178.8(2)
F42 C42 C43 C44 179.9(2)
C41 C42 C43 C44 -0.5(4)
F43 C43 C44 F44 -0.6(4)
C42 C43 C44 F44 -178.9(2)
F43 C43 C44 C45 178.3(2)
C42 C43 C44 C45 0.0(4)
F44 C44 C45 F45 -0.5(4)
C43 C44 C45 F45 -179.4(2)
F44 C44 C45 C46 -179.8(2)
C43 C44 C45 C46 1.3(4)
F45 C45 C46 F46 -1.0(3)
C44 C45 C46 F46 178.3(2)
F45 C45 C46 C41 178.4(2)
C44 C45 C46 C41 -2.3(4)
C42 C41 C46 F46 -178.9(2)
B1 C41 C46 F46 1.3(4)
C42 C41 C46 C45 1.7(3)
B1 C41 C46 C45 -178.1(2)
C2 B1 C31 C32 -165.0(2)
C41 B1 C31 C32 54.9(3)
P1 B1 C31 C32 -80.5(2)
C2 B1 C31 C36 10.1(4)
C41 B1 C31 C36 -130.0(3)
P1 B1 C31 C36 94.6(2)
C36 C31 C32 F32 179.0(2)
B1 C31 C32 F32 -5.5(3)
C36 C31 C32 C33 -3.7(4)
B1 C31 C32 C33 171.9(2)
F32 C32 C33 F33 0.0(4)
C31 C32 C33 F33 -177.4(2)
F32 C32 C33 C34 178.4(2)
C31 C32 C33 C34 1.0(4)
F33 C33 C34 F34 1.4(4)
C32 C33 C34 F34 -177.1(2)
F33 C33 C34 C35 -179.2(2)
C32 C33 C34 C35 2.3(4)
F34 C34 C35 F35 -1.2(4)
C33 C34 C35 F35 179.4(2)
F34 C34 C35 C36 176.8(2)
C33 C34 C35 C36 -2.6(4)
F35 C35 C36 F36 -1.1(3)
C34 C35 C36 F36 -179.1(2)
F35 C35 C36 C31 177.6(2)
C34 C35 C36 C31 -0.4(4)
C32 C31 C36 F36 -178.0(2)
B1 C31 C36 F36 6.6(4)
C32 C31 C36 C35 3.4(4)
B1 C31 C36 C35 -172.0(2)
C61 C62 C63 C64 176.9(6)
C62 C63 C64 C65 178.7(5)
C61A C62A C63A C64A 61.0(15)
C62A C63A C64A C65A -175.6(10)
